data_7215024
loop_
_publ_author_name
'Park, In-Hyeok'
'Kim, Hyun Jee'
'Lee, Shim Sung'

_publ_section_title
;
 Anion-dependent coordinative networking of macrocycle with copper(i)
 halides
;
_journal_issue 14
_journal_name_full CrystEngComm
_journal_page_first 4589
_journal_paper_doi 10.1039/c2ce25111f
_journal_volume 14
_journal_year 2012
_chemical_formula_moiety 'C25 H26 O2 S2'
_chemical_formula_sum 'C25 H26 O2 S2'
_chemical_formula_weight 422.58
_chemical_name_systematic
;
?
;
_space_group_IT_number 19
_symmetry_cell_setting orthorhombic
_symmetry_space_group_name_Hall 'P 2ac 2ab'
_symmetry_space_group_name_H-M 'P 21 21 21'
_atom_sites_solution_hydrogens geom
_atom_sites_solution_primary direct
_atom_sites_solution_secondary difmap
_audit_creation_method SHELXL-97
_cell_angle_alpha 90.00
_cell_angle_beta 90.00
_cell_angle_gamma 90.00
_cell_formula_units_Z 4
_cell_length_a 5.5135(2)
_cell_length_b 8.1356(3)
_cell_length_c 47.2858(14)
_cell_measurement_reflns_used 9817
_cell_measurement_temperature 174(2)
_cell_measurement_theta_max 31.24
_cell_measurement_theta_min 2.58
_cell_volume 2121.03(13)
_computing_cell_refinement 'Bruker SAINT'
_computing_data_collection 'Bruker APEX2'
_computing_data_reduction 'Bruker SAINT'
_computing_molecular_graphics 'Bruker SHELXTL'
_computing_publication_material 'Bruker SHELXTL'
_computing_structure_refinement 'SHELXL-97 (Sheldrick, 2008)'
_computing_structure_solution 'SHELXS-97 (Sheldrick, 2008)'
_diffrn_ambient_temperature 174(2)
_diffrn_measured_fraction_theta_full 0.999
_diffrn_measured_fraction_theta_max 0.999
_diffrn_measurement_device_type 'Bruker APEX-II CCD'
_diffrn_measurement_method '\f and \w scans'
_diffrn_radiation_monochromator graphite
_diffrn_radiation_source 'fine-focus sealed tube'
_diffrn_radiation_type MoK\a
_diffrn_radiation_wavelength 0.71073
_diffrn_reflns_av_R_equivalents 0.0356
_diffrn_reflns_av_sigmaI/netI 0.0204
_diffrn_reflns_limit_h_max 7
_diffrn_reflns_limit_h_min -7
_diffrn_reflns_limit_k_max 10
_diffrn_reflns_limit_k_min -10
_diffrn_reflns_limit_l_max 62
_diffrn_reflns_limit_l_min -62
_diffrn_reflns_number 38369
_diffrn_reflns_theta_full 28.25
_diffrn_reflns_theta_max 28.25
_diffrn_reflns_theta_min 0.86
_exptl_absorpt_coefficient_mu 0.270
_exptl_absorpt_correction_T_max 0.9479
_exptl_absorpt_correction_T_min 0.9114
_exptl_absorpt_correction_type multi-scan
_exptl_crystal_colour colourless
_exptl_crystal_density_diffrn 1.323
_exptl_crystal_density_method 'not measured'
_exptl_crystal_description block
_exptl_crystal_F_000 896
_exptl_crystal_size_max 0.35
_exptl_crystal_size_mid 0.20
_exptl_crystal_size_min 0.20
_refine_diff_density_max 0.488
_refine_diff_density_min -0.385
_refine_diff_density_rms 0.065
_refine_ls_abs_structure_details 'Flack H D (1983), Acta Cryst. A39, 876-881'
_refine_ls_abs_structure_Flack 0.07(9)
_refine_ls_extinction_method none
_refine_ls_goodness_of_fit_ref 1.155
_refine_ls_hydrogen_treatment constr
_refine_ls_matrix_type full
_refine_ls_number_parameters 281
_refine_ls_number_reflns 5243
_refine_ls_number_restraints 6
_refine_ls_restrained_S_all 1.163
_refine_ls_R_factor_all 0.0490
_refine_ls_R_factor_gt 0.0477
_refine_ls_shift/su_max 0.000
_refine_ls_shift/su_mean 0.000
_refine_ls_structure_factor_coef Fsqd
_refine_ls_weighting_details 'calc w=1/[\s^2^(Fo^2^)+(0.0418P)^2^+1.3207P] where P=(Fo^2^+2Fc^2^)/3'
_refine_ls_weighting_scheme calc
_refine_ls_wR_factor_gt 0.1149
_refine_ls_wR_factor_ref 0.1157
_reflns_number_gt 5098
_reflns_number_total 5243
_reflns_threshold_expression >2sigma(I)
_cod_data_source_file c2ce25111f.txt
_cod_data_source_block L
_cod_depositor_comments
;
The following automatic conversions were performed:

'_symmetry_cell_setting' value 'Orthorhombic' changed to
'orthorhombic' according to
/usr/data/users/saulius/automatic-downloads/retrospective/RSC/lib/dictionaries/cif_core.dic
dictionary named 'cif_core.dic' version 2.4.2 from 2011-04-26.

Automatic conversion script
Id: cif_fix_values 2281 2013-09-26 08:29:07Z andrius 
;
_cod_original_sg_symbol_H-M P2(1)2(1)2(1)
_cod_database_code 7215024

loop_
_symmetry_equiv_pos_as_xyz
'x, y, z'
'-x+1/2, -y, z+1/2'
'-x, y+1/2, -z+1/2'
'x+1/2, -y+1/2, -z'

loop_
_atom_site_label
_atom_site_type_symbol
_atom_site_fract_x
_atom_site_fract_y
_atom_site_fract_z
_atom_site_U_iso_or_equiv
_atom_site_adp_type
_atom_site_occupancy
_atom_site_symmetry_multiplicity
_atom_site_calc_flag
_atom_site_refinement_flags
_atom_site_disorder_assembly
_atom_site_disorder_group
S1 S 0.70146(13) 1.03564(9) 0.053444(13) 0.04072(16) Uani 1 1 d . . .
S2 S 0.71080(11) 0.95425(8) 0.204345(12) 0.03398(14) Uani 1 1 d . . .
O1 O 1.0266(4) 0.6330(3) 0.16457(4) 0.0646(7) Uani 1 1 d . . .
O2 O 1.0118(4) 0.6716(3) 0.07837(5) 0.0641(7) Uani 1 1 d . . .
C1 C 1.2022(8) 0.5286(5) 0.14662(8) 0.0301(10) Uani 0.552(6) 1 d P A 1
H1A H 1.3613 0.5182 0.1561 0.036 Uiso 0.552(6) 1 calc PR A 1
H1B H 1.1351 0.4173 0.1434 0.036 Uiso 0.552(6) 1 calc PR A 1
C3 C 1.0115(14) 0.5867(9) 0.10050(13) 0.067(2) Uani 0.552(6) 1 d PU A 1
H3A H 1.0089 0.4692 0.0951 0.081 Uiso 0.552(6) 1 calc PR A 1
H3B H 0.8599 0.6097 0.1110 0.081 Uiso 0.552(6) 1 calc PR A 1
C1' C 1.0175(13) 0.5765(10) 0.14091(11) 0.055(2) Uani 0.448(6) 1 d P A 2
H1'A H 0.8652 0.6154 0.1321 0.066 Uiso 0.448(6) 1 calc PR A 2
H1'B H 1.0053 0.4555 0.1426 0.066 Uiso 0.448(6) 1 calc PR A 2
C3' C 1.1842(10) 0.5447(7) 0.09258(10) 0.0307(12) Uani 0.448(6) 1 d P A 2
H3'A H 1.1062 0.4354 0.0940 0.037 Uiso 0.448(6) 1 calc PR A 2
H3'B H 1.3378 0.5340 0.0819 0.037 Uiso 0.448(6) 1 calc PR A 2
C2 C 1.2262(5) 0.6149(3) 0.12046(5) 0.0343(5) Uani 1 1 d . . .
H2A H 1.3772 0.5790 0.1110 0.041 Uiso 0.552(6) 1 calc PR A 1
H2B H 1.2409 0.7340 0.1244 0.041 Uiso 0.552(6) 1 calc PR A 1
H2C H 1.3795 0.5702 0.1282 0.041 Uiso 0.448(6) 1 d PR A 2
H2D H 1.2443 0.7356 0.1188 0.041 Uiso 0.448(6) 1 d PR A 2
C4 C 0.8912(5) 0.6167(4) 0.05477(5) 0.0432(6) Uani 1 1 d . A .
C5 C 0.9767(5) 0.4845(4) 0.03898(6) 0.0476(7) Uani 1 1 d . . .
H5A H 1.1198 0.4285 0.0447 0.057 Uiso 1 1 calc R A .
C6 C 0.8550(6) 0.4346(4) 0.01513(6) 0.0481(7) Uani 1 1 d . A .
H6A H 0.9146 0.3452 0.0042 0.058 Uiso 1 1 calc R . .
C7 C 0.6467(6) 0.5145(3) 0.00713(6) 0.0485(7) Uani 1 1 d . . .
H7A H 0.5603 0.4790 -0.0091 0.058 Uiso 1 1 calc R A .
C8 C 0.5628(5) 0.6459(3) 0.02259(5) 0.0410(6) Uani 1 1 d . A .
H8A H 0.4206 0.7014 0.0165 0.049 Uiso 1 1 calc R . .
C9 C 0.6800(5) 0.6996(3) 0.04685(5) 0.0354(5) Uani 1 1 d . . .
C10 C 0.5800(5) 0.8378(3) 0.06420(6) 0.0461(7) Uani 1 1 d . A .
H10A H 0.6193 0.8186 0.0844 0.055 Uiso 1 1 calc R . .
H10B H 0.4012 0.8396 0.0623 0.055 Uiso 1 1 calc R . .
C11 C 0.4773(5) 1.1695(3) 0.06966(5) 0.0380(5) Uani 1 1 d . . .
H11A H 0.5148 1.2849 0.0646 0.046 Uiso 1 1 calc R . .
H11B H 0.3154 1.1429 0.0618 0.046 Uiso 1 1 calc R . .
C12 C 0.4686(4) 1.1541(3) 0.10146(4) 0.0269(4) Uani 1 1 d . . .
C13 C 0.6584(4) 1.2150(3) 0.11787(5) 0.0334(5) Uani 1 1 d . . .
H13A H 0.7891 1.2705 0.1089 0.040 Uiso 1 1 calc R . .
C14 C 0.2791(4) 1.0763(3) 0.11504(5) 0.0288(4) Uani 1 1 d . . .
H14A H 0.1471 1.0349 0.1043 0.035 Uiso 1 1 calc R . .
C15 C 0.6602(4) 1.1963(3) 0.14674(5) 0.0315(5) Uani 1 1 d . . .
H15A H 0.7922 1.2383 0.1574 0.038 Uiso 1 1 calc R . .
C16 C 0.2788(4) 1.0576(3) 0.14437(5) 0.0305(4) Uani 1 1 d . . .
H16A H 0.1464 1.0042 0.1534 0.037 Uiso 1 1 calc R . .
C17 C 0.4707(4) 1.1165(3) 0.16049(4) 0.0263(4) Uani 1 1 d . . .
C18 C 0.4771(5) 1.0938(3) 0.19213(5) 0.0344(5) Uani 1 1 d . . .
H18A H 0.3175 1.0519 0.1984 0.041 Uiso 1 1 calc R . .
H18B H 0.5026 1.2023 0.2011 0.041 Uiso 1 1 calc R . .
C19 C 0.6012(5) 0.7649(3) 0.18857(5) 0.0352(5) Uani 1 1 d . A .
H19A H 0.4250 0.7533 0.1921 0.042 Uiso 1 1 calc R . .
H19B H 0.6279 0.7675 0.1679 0.042 Uiso 1 1 calc R . .
C20 C 0.7343(4) 0.6219(3) 0.20127(4) 0.0299(4) Uani 1 1 d . . .
C21 C 0.6536(4) 0.5486(3) 0.22618(5) 0.0337(5) Uani 1 1 d . A .
H21A H 0.5108 0.5886 0.2351 0.040 Uiso 1 1 calc R . .
C22 C 0.7782(5) 0.4182(3) 0.23825(5) 0.0370(5) Uani 1 1 d . . .
H22A H 0.7200 0.3697 0.2552 0.044 Uiso 1 1 calc R A .
C23 C 0.9858(5) 0.3586(3) 0.22574(5) 0.0390(5) Uani 1 1 d . A .
H23A H 1.0721 0.2701 0.2342 0.047 Uiso 1 1 calc R . .
C24 C 1.0678(5) 0.4279(4) 0.20095(5) 0.0431(6) Uani 1 1 d . . .
H25A H 1.2090 0.3855 0.1920 0.052 Uiso 1 1 calc R A .
C25 C 0.9445(4) 0.5597(4) 0.18892(5) 0.0391(6) Uani 1 1 d . A .

loop_
_atom_site_aniso_label
_atom_site_aniso_U_11
_atom_site_aniso_U_22
_atom_site_aniso_U_33
_atom_site_aniso_U_23
_atom_site_aniso_U_13
_atom_site_aniso_U_12
S1 0.0448(3) 0.0465(3) 0.0309(3) 0.0004(3) 0.0100(3) -0.0112(3)
S2 0.0339(3) 0.0383(3) 0.0298(3) 0.0013(2) -0.0074(2) -0.0044(3)
O1 0.0449(11) 0.1034(19) 0.0456(11) 0.0393(12) 0.0177(10) 0.0273(13)
O2 0.0558(13) 0.0899(18) 0.0466(11) -0.0201(12) -0.0171(11) 0.0085(13)
C1 0.031(2) 0.0265(19) 0.0323(19) -0.0048(15) -0.0055(17) -0.0015(18)
C3 0.066(3) 0.077(4) 0.059(3) 0.024(3) -0.017(3) -0.030(3)
C1' 0.056(4) 0.084(5) 0.026(3) -0.006(3) 0.010(3) -0.045(4)
C3' 0.032(3) 0.029(2) 0.031(2) 0.004(2) 0.003(2) 0.000(2)
C2 0.0332(11) 0.0324(11) 0.0373(11) -0.0032(9) 0.0034(10) -0.0019(10)
C4 0.0337(12) 0.0641(18) 0.0319(12) -0.0041(12) 0.0005(10) -0.0127(12)
C5 0.0366(13) 0.0582(18) 0.0479(14) -0.0003(13) 0.0062(12) 0.0027(13)
C6 0.0620(18) 0.0393(14) 0.0429(14) -0.0042(12) 0.0123(12) -0.0094(14)
C7 0.067(2) 0.0398(14) 0.0385(13) -0.0020(11) -0.0066(13) -0.0152(14)
C8 0.0396(13) 0.0427(14) 0.0408(13) 0.0106(11) -0.0101(11) -0.0079(12)
C9 0.0339(12) 0.0408(12) 0.0316(11) -0.0002(10) 0.0091(9) -0.0092(11)
C10 0.0472(15) 0.0412(14) 0.0499(15) 0.0005(12) 0.0209(12) -0.0046(12)
C11 0.0418(13) 0.0414(13) 0.0307(11) 0.0104(10) -0.0026(10) 0.0014(12)
C12 0.0310(10) 0.0217(9) 0.0279(10) 0.0016(8) -0.0015(8) 0.0034(9)
C13 0.0323(12) 0.0329(11) 0.0348(11) 0.0045(10) 0.0006(9) -0.0110(10)
C14 0.0244(9) 0.0289(10) 0.0332(10) -0.0023(8) -0.0019(9) 0.0034(9)
C15 0.0285(11) 0.0302(11) 0.0357(11) -0.0010(9) -0.0052(9) -0.0061(9)
C16 0.0238(9) 0.0353(11) 0.0325(10) -0.0017(9) 0.0033(8) 0.0002(10)
C17 0.0264(10) 0.0249(10) 0.0276(10) -0.0037(8) -0.0014(8) 0.0069(8)
C18 0.0359(12) 0.0399(13) 0.0273(10) -0.0060(9) 0.0004(9) 0.0055(10)
C19 0.0320(11) 0.0426(13) 0.0311(11) -0.0015(10) -0.0099(9) -0.0035(10)
C20 0.0287(10) 0.0343(11) 0.0267(9) -0.0017(9) -0.0057(9) -0.0057(9)
C21 0.0405(12) 0.0341(11) 0.0264(10) -0.0071(9) 0.0048(9) -0.0044(11)
C22 0.0550(15) 0.0307(11) 0.0253(10) 0.0003(9) 0.0025(10) -0.0066(11)
C23 0.0488(14) 0.0346(12) 0.0337(11) -0.0006(10) -0.0111(11) -0.0008(12)
C24 0.0332(12) 0.0618(17) 0.0342(12) 0.0029(12) -0.0029(10) 0.0070(12)
C25 0.0286(11) 0.0624(16) 0.0264(10) 0.0109(11) -0.0040(9) -0.0057(12)

loop_
_atom_type_symbol
_atom_type_description
_atom_type_scat_dispersion_real
_atom_type_scat_dispersion_imag
_atom_type_scat_source
C C 0.0033 0.0016 'International Tables Vol C Tables 4.2.6.8 and 6.1.1.4'
H H 0.0000 0.0000 'International Tables Vol C Tables 4.2.6.8 and 6.1.1.4'
O O 0.0106 0.0060 'International Tables Vol C Tables 4.2.6.8 and 6.1.1.4'
S S 0.1246 0.1234 'International Tables Vol C Tables 4.2.6.8 and 6.1.1.4'

loop_
_geom_angle_atom_site_label_1
_geom_angle_atom_site_label_2
_geom_angle_atom_site_label_3
_geom_angle
C10 S1 C11 99.34(12)
C18 S2 C19 99.43(11)
C1' O1 C25 126.6(4)
C1' O1 C1 46.2(4)
C25 O1 C1 115.4(3)
C3 O2 C4 119.9(4)
C3 O2 C3' 43.5(4)
C4 O2 C3' 115.5(3)
C2 C1 O1 105.3(3)
O2 C3 C2 115.5(5)
O1 C1' C2 118.3(5)
C2 C3' O2 103.2(3)
C1 C2 C3' 125.2(3)
C1 C2 C3 112.8(3)
C3' C2 C3 42.2(4)
C1 C2 C1' 44.4(4)
C3' C2 C1' 111.8(3)
C3 C2 C1' 77.2(4)
O2 C4 C5 121.5(3)
O2 C4 C9 117.7(3)
C5 C4 C9 120.8(2)
C6 C5 C4 120.2(3)
C7 C6 C5 119.7(3)
C6 C7 C8 120.2(3)
C7 C8 C9 121.8(3)
C8 C9 C4 117.3(2)
C8 C9 C10 121.2(3)
C4 C9 C10 121.5(2)
C9 C10 S1 112.09(17)
C12 C11 S1 113.10(17)
C14 C12 C13 118.2(2)
C14 C12 C11 121.7(2)
C13 C12 C11 120.1(2)
C15 C13 C12 121.3(2)
C12 C14 C16 120.9(2)
C13 C15 C17 120.7(2)
C17 C16 C14 120.4(2)
C16 C17 C15 118.5(2)
C16 C17 C18 121.3(2)
C15 C17 C18 120.2(2)
C17 C18 S2 114.19(16)
C20 C19 S2 109.32(15)
C21 C20 C25 117.7(2)
C21 C20 C19 120.9(2)
C25 C20 C19 121.4(2)
C22 C21 C20 121.2(2)
C23 C22 C21 120.3(2)
C22 C23 C24 119.6(2)
C23 C24 C25 120.2(2)
O1 C25 C24 121.1(2)
O1 C25 C20 117.9(2)
C24 C25 C20 121.0(2)

loop_
_geom_bond_atom_site_label_1
_geom_bond_atom_site_label_2
_geom_bond_distance
S1 C10 1.816(3)
S1 C11 1.817(3)
S2 C18 1.812(2)
S2 C19 1.815(3)
O1 C1' 1.210(6)
O1 C25 1.373(3)
O1 C1 1.542(5)
O2 C3 1.254(6)
O2 C4 1.374(3)
O2 C3' 1.556(6)
C1 C2 1.429(5)
C3 C2 1.531(6)
C1' C2 1.535(6)
C3' C2 1.456(5)
C4 C5 1.392(4)
C4 C9 1.397(4)
C5 C6 1.374(4)
C6 C7 1.373(4)
C7 C8 1.375(4)
C8 C9 1.387(3)
C9 C10 1.497(4)
C11 C12 1.510(3)
C12 C14 1.380(3)
C12 C13 1.393(3)
C13 C15 1.373(3)
C14 C16 1.395(3)
C15 C17 1.391(3)
C16 C17 1.390(3)
C17 C18 1.508(3)
C19 C20 1.501(3)
C20 C21 1.393(3)
C20 C25 1.393(3)
C21 C22 1.387(4)
C22 C23 1.377(4)
C23 C24 1.377(4)
C24 C25 1.392(4)
